data_4086544
loop_
_publ_author_name
'Raju, Suresh'
'van Slagmaat, Christian A. M. R.'
'Li, Jing'
'Lutz, Martin'
'Jastrzebski, Johann T. B. H.'
'Moret, Marc-Etienne'
'Klein Gebbink, Robertus J. M.'

_publ_section_title
;
 Synthesis of Cyclopentadienyl-Based Trioxo-rhenium Complexes and Their
 Use as Deoxydehydration Catalysts
;
_journal_issue 13
_journal_name_full Organometallics
_journal_page_first 2178
_journal_paper_doi 10.1021/acs.organomet.6b00120
_journal_volume 35
_journal_year 2016
_chemical_formula_moiety 'C13 H21 O3 Re'
_chemical_formula_sum 'C13 H21 O3 Re'
_chemical_formula_weight 411.50
_chemical_name_systematic
;
 ?
;
_space_group_crystal_system monoclinic
_space_group_IT_number 11
_space_group_name_Hall '-P 2yb'
_space_group_name_H-M_alt 'P 1 21/m 1'
_symmetry_space_group_name_Hall '-P 2yb'
_symmetry_space_group_name_H-M 'P 1 21/m 1'
_atom_sites_solution_hydrogens geom
_atom_sites_solution_primary heavy
_atom_sites_solution_secondary difmap
_audit_creation_method SHELXL-2013
_cell_angle_alpha 90
_cell_angle_beta 118.867(3)
_cell_angle_gamma 90
_cell_formula_units_Z 2
_cell_length_a 6.3051(3)
_cell_length_b 19.3260(14)
_cell_length_c 6.3244(5)
_cell_measurement_reflns_used 5008
_cell_measurement_temperature 150(2)
_cell_measurement_theta_max 27.57
_cell_measurement_theta_min 3.69
_cell_volume 674.89(8)
_computing_cell_refinement Peakref
_computing_data_collection Apex2
_computing_data_reduction 'Eval15, Platon-ABST, mergehklf5'
_computing_structure_refinement 'SHELXL-2013 (Sheldrick, 2013)'
_computing_structure_solution DIRDIF-08
_diffrn_ambient_temperature 150(2)
_diffrn_measured_fraction_theta_full 1.000
_diffrn_measured_fraction_theta_max 0.973
_diffrn_measurement_device_type 'Bruker Kappa ApexII'
_diffrn_measurement_method '\f and \w scans'
_diffrn_radiation_type MoK\a
_diffrn_radiation_wavelength 0.71073
_diffrn_reflns_av_R_equivalents 0.0539
_diffrn_reflns_av_unetI/netI 0.0247
_diffrn_reflns_Laue_measured_fraction_full 1.000
_diffrn_reflns_Laue_measured_fraction_max 0.973
_diffrn_reflns_limit_h_max 8
_diffrn_reflns_limit_h_min -8
_diffrn_reflns_limit_k_max 25
_diffrn_reflns_limit_k_min -25
_diffrn_reflns_limit_l_max 8
_diffrn_reflns_limit_l_min -8
_diffrn_reflns_number 10858
_diffrn_reflns_point_group_measured_fraction_full 1.000
_diffrn_reflns_point_group_measured_fraction_max 0.973
_diffrn_reflns_theta_full 25.242
_diffrn_reflns_theta_max 27.780
_diffrn_reflns_theta_min 2.108
_diffrn_source 'sealed tube'
_exptl_absorpt_coefficient_mu 8.997
_exptl_absorpt_correction_T_max 0.687
_exptl_absorpt_correction_T_min 0.076
_exptl_absorpt_correction_type analytical
_exptl_absorpt_process_details Platon-ABST
_exptl_crystal_colour yellow
_exptl_crystal_density_diffrn 2.025
_exptl_crystal_description plate
_exptl_crystal_F_000 396
_exptl_crystal_size_max 0.45
_exptl_crystal_size_mid 0.28
_exptl_crystal_size_min 0.07
_refine_diff_density_max 2.733
_refine_diff_density_min -1.487
_refine_diff_density_rms 0.183
_refine_ls_extinction_method none
_refine_ls_goodness_of_fit_ref 1.179
_refine_ls_hydrogen_treatment constr
_refine_ls_matrix_type full
_refine_ls_number_parameters 86
_refine_ls_number_reflns 1992
_refine_ls_number_restraints 0
_refine_ls_restrained_S_all 1.179
_refine_ls_R_factor_all 0.0261
_refine_ls_R_factor_gt 0.0260
_refine_ls_shift/su_max 0.002
_refine_ls_shift/su_mean 0.000
_refine_ls_structure_factor_coef Fsqd
_refine_ls_weighting_details 'w=1/[\s^2^(Fo^2^)+(0.0143P)^2^+4.5575P] where P=(Fo^2^+2Fc^2^)/3'
_refine_ls_weighting_scheme calc
_refine_ls_wR_factor_gt 0.0648
_refine_ls_wR_factor_ref 0.0649
_reflns_Friedel_coverage 0.000
_reflns_number_gt 1983
_reflns_number_total 1992
_reflns_threshold_expression 'I > 2\s(I)'
_cod_data_source_file om6b00120_si_002.cif
_cod_data_source_block l0676a
_cod_depositor_comments 'Adding full bibliography for 4086544--4086547.cif.'
_cod_original_cell_volume 674.88(8)
_cod_database_code 4086544
_shelx_space_group_comment
;
The symmetry employed for this shelxl refinement is uniquely defined
by the following loop, which should always be used as a source of
symmetry information in preference to the above space-group names.
They are only intended as comments.
;
_shelxl_version_number 2013-4

loop_
_space_group_symop_operation_xyz
'x, y, z'
'-x, y+1/2, -z'
'-x, -y, -z'
'x, -y-1/2, z'

loop_
_atom_site_label
_atom_site_type_symbol
_atom_site_fract_x
_atom_site_fract_y
_atom_site_fract_z
_atom_site_U_iso_or_equiv
_atom_site_adp_type
_atom_site_occupancy
_atom_site_site_symmetry_order
_atom_site_calc_flag
_atom_site_refinement_flags_posn
_atom_site_refinement_flags_adp
_atom_site_refinement_flags_occupancy
Re1 Re 0.01373(5) 0.2500 -0.04722(6) 0.01627(10) Uani 1 2 d S T P
O1 O -0.1358(8) 0.3213(3) -0.2231(8) 0.0318(10) Uani 1 1 d . . .
O2 O 0.2886(10) 0.2500 -0.0446(11) 0.0197(11) Uani 1 2 d S T P
C1 C 0.1047(10) 0.1899(3) 0.3180(10) 0.0175(10) Uani 1 1 d . . .
C2 C 0.2524(14) 0.2500 0.3847(13) 0.0160(14) Uani 1 2 d S T P
H2 H 0.4244 0.2500 0.4623 0.019 Uiso 1 2 calc R U P
C3 C -0.1404(10) 0.2138(3) 0.2144(10) 0.0168(10) Uani 1 1 d . . .
H3 H -0.2800 0.1852 0.1553 0.020 Uiso 1 1 calc R U .
C4 C 0.1890(10) 0.1149(3) 0.3696(10) 0.0171(10) Uani 1 1 d . . .
C5 C 0.3889(11) 0.1007(3) 0.3025(11) 0.0217(11) Uani 1 1 d . . .
H5A H 0.4482 0.0533 0.3481 0.033 Uiso 1 1 calc R U .
H5B H 0.5227 0.1333 0.3886 0.033 Uiso 1 1 calc R U .
H5C H 0.3232 0.1066 0.1281 0.033 Uiso 1 1 calc R U .
C6 C -0.0235(11) 0.0651(3) 0.2287(13) 0.0266(13) Uani 1 1 d . . .
H6A H -0.1491 0.0731 0.2751 0.040 Uiso 1 1 calc R U .
H6B H 0.0339 0.0173 0.2662 0.040 Uiso 1 1 calc R U .
H6C H -0.0910 0.0734 0.0552 0.040 Uiso 1 1 calc R U .
C7 C 0.2905(12) 0.1034(3) 0.6416(11) 0.0239(12) Uani 1 1 d . . .
H7A H 0.1649 0.1140 0.6859 0.036 Uiso 1 1 calc R U .
H7B H 0.4300 0.1339 0.7313 0.036 Uiso 1 1 calc R U .
H7C H 0.3412 0.0551 0.6814 0.036 Uiso 1 1 calc R U .

loop_
_atom_site_aniso_label
_atom_site_aniso_U_11
_atom_site_aniso_U_22
_atom_site_aniso_U_33
_atom_site_aniso_U_23
_atom_site_aniso_U_13
_atom_site_aniso_U_12
Re1 0.01301(15) 0.02412(15) 0.01241(14) 0.000 0.00671(11) 0.000
O1 0.032(2) 0.045(3) 0.019(2) 0.0147(19) 0.0131(19) 0.018(2)
O2 0.019(3) 0.028(3) 0.017(3) 0.000 0.012(2) 0.000
C1 0.023(3) 0.015(2) 0.022(3) -0.003(2) 0.016(2) -0.002(2)
C2 0.018(3) 0.019(4) 0.010(3) 0.000 0.007(3) 0.000
C3 0.018(2) 0.023(3) 0.011(2) 0.003(2) 0.008(2) -0.001(2)
C4 0.018(2) 0.017(2) 0.019(3) -0.0014(19) 0.011(2) -0.001(2)
C5 0.024(3) 0.023(3) 0.026(3) 0.000(2) 0.018(2) 0.004(2)
C6 0.028(3) 0.019(3) 0.034(3) -0.007(3) 0.015(3) -0.005(2)
C7 0.035(3) 0.019(3) 0.024(3) 0.003(2) 0.019(3) 0.004(2)

loop_
_atom_type_symbol
_atom_type_description
_atom_type_scat_dispersion_real
_atom_type_scat_dispersion_imag
_atom_type_scat_source
C C 0.0033 0.0016 'International Tables Vol C Tables 4.2.6.8 and 6.1.1.4'
H H 0.0000 0.0000 'International Tables Vol C Tables 4.2.6.8 and 6.1.1.4'
O O 0.0106 0.0060 'International Tables Vol C Tables 4.2.6.8 and 6.1.1.4'
Re Re -1.0185 7.2310 'International Tables Vol C Tables 4.2.6.8 and 6.1.1.4'

loop_
_diffrn_orient_matrix_type
_diffrn_orient_matrix_UB_11
_diffrn_orient_matrix_UB_12
_diffrn_orient_matrix_UB_13
_diffrn_orient_matrix_UB_21
_diffrn_orient_matrix_UB_22
_diffrn_orient_matrix_UB_23
_diffrn_orient_matrix_UB_31
_diffrn_orient_matrix_UB_32
_diffrn_orient_matrix_UB_33
'Nonius RMAT' -0.1499002 -0.0289310 -0.0827818 -0.0969758 0.0385327 0.0167279 -0.0315076 0.0190436 -0.1596090
'Nonius RMAT' 0.0693814 0.0289224 -0.0830032 0.1125940 -0.0386181 0.0158669 -0.1239995 -0.0188831 -0.1595819

loop_
_geom_angle_atom_site_label_1
_geom_angle_atom_site_label_2
_geom_angle_atom_site_label_3
_geom_angle
_geom_angle_site_symmetry_1
_geom_angle_site_symmetry_3
O2 Re1 O1 103.82(19) . 4_565
O2 Re1 O1 103.82(19) . .
O1 Re1 O1 105.1(3) 4_565 .
O2 Re1 C3 137.3(2) . 4_565
O1 Re1 C3 113.51(19) 4_565 4_565
O1 Re1 C3 86.24(19) . 4_565
O2 Re1 C3 137.3(2) . .
O1 Re1 C3 86.24(19) 4_565 .
O1 Re1 C3 113.51(19) . .
C3 Re1 C3 34.0(3) 4_565 .
O2 Re1 C1 102.7(2) . 4_565
O1 Re1 C1 143.72(19) 4_565 4_565
O1 Re1 C1 92.08(19) . 4_565
C3 Re1 C1 34.83(17) 4_565 4_565
C3 Re1 C1 57.51(18) . 4_565
O2 Re1 C1 102.7(2) . .
O1 Re1 C1 92.08(19) 4_565 .
O1 Re1 C1 143.72(19) . .
C3 Re1 C1 57.51(18) 4_565 .
C3 Re1 C1 34.83(17) . .
C1 Re1 C1 58.0(2) 4_565 .
O2 Re1 C2 85.1(3) . .
O1 Re1 C2 125.30(17) 4_565 .
O1 Re1 C2 125.30(17) . .
C3 Re1 C2 56.9(2) 4_565 .
C3 Re1 C2 56.9(2) . .
C1 Re1 C2 34.45(15) 4_565 .
C1 Re1 C2 34.45(16) . .
C2 C1 C3 106.3(5) . .
C2 C1 C4 127.1(5) . .
C3 C1 C4 126.3(5) . .
C2 C1 Re1 73.0(4) . .
C3 C1 Re1 72.5(3) . .
C4 C1 Re1 124.3(3) . .
C1 C2 C1 109.8(7) . 4_565
C1 C2 Re1 72.6(4) . .
C1 C2 Re1 72.6(4) 4_565 .
C1 C2 H2 125.1 . .
C1 C2 H2 125.1 4_565 .
Re1 C2 H2 121.3 . .
C3 C3 C1 108.8(3) 4_565 .
C3 C3 Re1 72.99(13) 4_565 .
C1 C3 Re1 72.7(3) . .
C3 C3 H3 125.6 4_565 .
C1 C3 H3 125.6 . .
Re1 C3 H3 120.5 . .
C1 C4 C7 106.9(4) . .
C1 C4 C5 111.0(4) . .
C7 C4 C5 109.3(5) . .
C1 C4 C6 110.8(5) . .
C7 C4 C6 109.5(5) . .
C5 C4 C6 109.3(5) . .
C4 C5 H5A 109.5 . .
C4 C5 H5B 109.5 . .
H5A C5 H5B 109.5 . .
C4 C5 H5C 109.5 . .
H5A C5 H5C 109.5 . .
H5B C5 H5C 109.5 . .
C4 C6 H6A 109.5 . .
C4 C6 H6B 109.5 . .
H6A C6 H6B 109.5 . .
C4 C6 H6C 109.5 . .
H6A C6 H6C 109.5 . .
H6B C6 H6C 109.5 . .
C4 C7 H7A 109.5 . .
C4 C7 H7B 109.5 . .
H7A C7 H7B 109.5 . .
C4 C7 H7C 109.5 . .
H7A C7 H7C 109.5 . .
H7B C7 H7C 109.5 . .

loop_
_geom_bond_atom_site_label_1
_geom_bond_atom_site_label_2
_geom_bond_distance
_geom_bond_site_symmetry_2
Re1 O2 1.725(5) .
Re1 O1 1.735(4) 4_565
Re1 O1 1.735(4) .
Re1 C3 2.393(5) 4_565
Re1 C3 2.393(5) .
Re1 C1 2.395(6) 4_565
Re1 C1 2.395(6) .
Re1 C2 2.399(7) .
C1 C2 1.420(7) .
C1 C3 1.433(7) .
C1 C4 1.524(7) .
C2 C1 1.420(7) 4_565
C2 H2 0.9500 .
C3 C3 1.400(11) 4_565
C3 H3 0.9500 .
C4 C7 1.535(8) .
C4 C5 1.536(7) .
C4 C6 1.537(8) .
C5 H5A 0.9800 .
C5 H5B 0.9800 .
C5 H5C 0.9800 .
C6 H6A 0.9800 .
C6 H6B 0.9800 .
C6 H6C 0.9800 .
C7 H7A 0.9800 .
C7 H7B 0.9800 .
C7 H7C 0.9800 .

loop_
_geom_torsion_atom_site_label_1
_geom_torsion_atom_site_label_2
_geom_torsion_atom_site_label_3
_geom_torsion_atom_site_label_4
_geom_torsion
_geom_torsion_site_symmetry_4
C3 C1 C2 C1 -1.8(8) 4_565
C4 C1 C2 C1 -176.0(3) 4_565
Re1 C1 C2 C1 63.5(5) 4_565
C3 C1 C2 Re1 -65.3(4) .
C4 C1 C2 Re1 120.5(5) .
C2 C1 C3 C3 1.1(5) 4_565
C4 C1 C3 C3 175.3(4) 4_565
Re1 C1 C3 C3 -64.54(14) 4_565
C2 C1 C3 Re1 65.6(4) .
C4 C1 C3 Re1 -120.1(5) .
C2 C1 C4 C7 71.0(7) .
C3 C1 C4 C7 -102.0(6) .
Re1 C1 C4 C7 165.1(4) .
C2 C1 C4 C5 -48.1(8) .
C3 C1 C4 C5 138.8(5) .
Re1 C1 C4 C5 46.0(6) .
C2 C1 C4 C6 -169.8(6) .
C3 C1 C4 C6 17.2(7) .
Re1 C1 C4 C6 -75.7(5) .
